data_1501844
loop_
_publ_author_name
'Huang, Hong-Li'
'Wang, Chun-Ming'
'Wang, Zhen-Hua'
'Yao, Ming-Jun'
'Han, Guang-Tian'
'Yuan, Ji-Cheng'
'Gao, Kun'
'Yuan, Cheng-Shan'

_publ_section_title
;
 Tirucallane-type triterpenoids from Dysoxylum lenticellatum.
;
_journal_issue 10
_journal_name_full 'Journal of natural products'
_journal_page_first 2235
_journal_page_last 2242
_journal_paper_doi 10.1021/np2006296
_journal_volume 74
_journal_year 2011
_chemical_absolute_configuration none
_chemical_formula_sum 'C27 H38 O5'
_chemical_formula_weight 442.57
_chemical_name_systematic
; 
 ? 
;
_space_group_IT_number 5
_symmetry_cell_setting monoclinic
_symmetry_space_group_name_Hall 'C 2y'
_symmetry_space_group_name_H-M 'C 1 2 1'
_atom_sites_solution_hydrogens geom
_atom_sites_solution_primary direct
_atom_sites_solution_secondary difmap
_audit_creation_method SHELXL-97
_cell_angle_alpha 90.00
_cell_angle_beta 111.429(2)
_cell_angle_gamma 90.00
_cell_formula_units_Z 4
_cell_length_a 31.267(6)
_cell_length_b 6.8755(14)
_cell_length_c 14.753(3)
_cell_measurement_reflns_used 3140
_cell_measurement_temperature 296(2)
_cell_measurement_theta_max 22.44
_cell_measurement_theta_min 2.38
_cell_volume 2952.3(10)
_computing_cell_refinement 'Bruker SAINT'
_computing_data_collection 'Bruker APEX2'
_computing_data_reduction 'Bruker SAINT'
_computing_molecular_graphics 'Bruker SHELXTL'
_computing_publication_material 'Bruker SHELXTL'
_computing_structure_refinement 'SHELXL-97 (Sheldrick, 2008)'
_computing_structure_solution 'SHELXS-97 (Sheldrick, 2008)'
_diffrn_ambient_temperature 296(2)
_diffrn_measured_fraction_theta_full 0.986
_diffrn_measured_fraction_theta_max 0.986
_diffrn_measurement_device_type 'Bruker APEX-II CCD'
_diffrn_measurement_method '\f and \w scans'
_diffrn_radiation_monochromator graphite
_diffrn_radiation_source 'fine-focus sealed tube'
_diffrn_radiation_type MoK\a
_diffrn_radiation_wavelength 0.71073
_diffrn_reflns_av_R_equivalents 0.0222
_diffrn_reflns_av_sigmaI/netI 0.0368
_diffrn_reflns_limit_h_max 37
_diffrn_reflns_limit_h_min -33
_diffrn_reflns_limit_k_max 8
_diffrn_reflns_limit_k_min -8
_diffrn_reflns_limit_l_max 17
_diffrn_reflns_limit_l_min -17
_diffrn_reflns_number 10336
_diffrn_reflns_theta_full 25.50
_diffrn_reflns_theta_max 25.50
_diffrn_reflns_theta_min 2.38
_exptl_absorpt_coefficient_mu 0.067
_exptl_absorpt_correction_T_max 0.9867
_exptl_absorpt_correction_T_min 0.9834
_exptl_absorpt_correction_type multi-scan
_exptl_absorpt_process_details SADABS
_exptl_crystal_colour colorless
_exptl_crystal_density_diffrn 0.996
_exptl_crystal_density_method 'not measured'
_exptl_crystal_description block
_exptl_crystal_F_000 960
_exptl_crystal_size_max 0.25
_exptl_crystal_size_mid 0.22
_exptl_crystal_size_min 0.20
_platon_squeeze_details
;
;
_refine_diff_density_max 0.812
_refine_diff_density_min -0.210
_refine_diff_density_rms 0.064
_refine_ls_abs_structure_details 'Flack H D (1983), Acta Cryst. A39, 876-881'
_refine_ls_abs_structure_Flack 2.0(19)
_refine_ls_extinction_method none
_refine_ls_goodness_of_fit_ref 1.049
_refine_ls_hydrogen_treatment mixed
_refine_ls_matrix_type full
_refine_ls_number_parameters 299
_refine_ls_number_reflns 5338
_refine_ls_number_restraints 2
_refine_ls_restrained_S_all 1.049
_refine_ls_R_factor_all 0.0924
_refine_ls_R_factor_gt 0.0749
_refine_ls_shift/su_max 0.000
_refine_ls_shift/su_mean 0.000
_refine_ls_structure_factor_coef Fsqd
_refine_ls_weighting_details 'calc w=1/[\s^2^(Fo^2^)+(0.1527P)^2^+0.0000P] where P=(Fo^2^+2Fc^2^)/3'
_refine_ls_weighting_scheme calc
_refine_ls_wR_factor_gt 0.2065
_refine_ls_wR_factor_ref 0.2240
_reflns_number_gt 3903
_reflns_number_total 5338
_reflns_threshold_expression >2sigma(I)
_cod_data_source_file np2006296_si_003.cif
_cod_data_source_block c2
_cod_depositor_comments
;
The following automatic conversions were performed:

'_symmetry_cell_setting' value 'Monoclinic' changed to 'monoclinic'
according to /home/saulius/struct/CIF-dictionaries/cif_core.dic
dictionary named 'cif_core.dic' version 2.4.1 from 2010-06-29.

Automatic conversion script
Id: cif_fix_values 1715 2011-07-08 13:25:40Z adriana 
;
_cod_original_sg_symbol_H-M C2
_cod_database_code 1501844

loop_
_symmetry_equiv_pos_as_xyz
'x, y, z'
'-x, y, -z'
'x+1/2, y+1/2, z'
'-x+1/2, y+1/2, -z'

loop_
_atom_site_label
_atom_site_type_symbol
_atom_site_fract_x
_atom_site_fract_y
_atom_site_fract_z
_atom_site_U_iso_or_equiv
_atom_site_adp_type
_atom_site_occupancy
_atom_site_symmetry_multiplicity
_atom_site_calc_flag
_atom_site_refinement_flags
C1 C 0.34624(15) 0.6628(5) 1.1567(2) 0.0580(9) Uani 1 1 d .
H1A H 0.3137 0.6321 1.1287 0.070 Uiso 1 1 calc R
H1B H 0.3623 0.5733 1.1294 0.070 Uiso 1 1 calc R
C2 C 0.36313(18) 0.6325(6) 1.2669(3) 0.0761(13) Uani 1 1 d .
H2A H 0.3453 0.7126 1.2943 0.091 Uiso 1 1 calc R
H2B H 0.3590 0.4975 1.2810 0.091 Uiso 1 1 calc R
C3 C 0.41320(19) 0.6863(8) 1.3121(3) 0.0828(14) Uani 1 1 d .
C4 C 0.42620(15) 0.8926(7) 1.2955(3) 0.0732(12) Uani 1 1 d .
C5 C 0.40340(13) 0.9337(6) 1.1828(2) 0.0573(9) Uani 1 1 d .
H5 H 0.4212 0.8544 1.1541 0.069 Uiso 1 1 calc R
C6 C 0.41155(15) 1.1418(6) 1.1578(3) 0.0677(11) Uani 1 1 d .
H6A H 0.4004 1.2306 1.1952 0.081 Uiso 1 1 calc R
H6B H 0.4443 1.1632 1.1763 0.081 Uiso 1 1 calc R
C7 C 0.38788(12) 1.1865(5) 1.0507(2) 0.0548(8) Uani 1 1 d .
H7 H 0.3949 1.3037 1.0279 0.066 Uiso 1 1 calc R
C8 C 0.35772(11) 1.0703(5) 0.9865(2) 0.0430(7) Uani 1 1 d .
C9 C 0.34549(11) 0.8713(5) 1.0177(2) 0.0455(7) Uani 1 1 d .
H9 H 0.3681 0.7801 1.0104 0.055 Uiso 1 1 calc R
C10 C 0.35362(11) 0.8721(5) 1.1279(2) 0.0469(7) Uani 1 1 d .
C11 C 0.29930(12) 0.7975(5) 0.9504(2) 0.0518(8) Uani 1 1 d .
H11A H 0.2755 0.8732 0.9617 0.062 Uiso 1 1 calc R
H11B H 0.2959 0.6638 0.9677 0.062 Uiso 1 1 calc R
C12 C 0.29077(13) 0.8052(5) 0.8393(2) 0.0510(8) Uani 1 1 d .
H12A H 0.2949 0.6759 0.8176 0.061 Uiso 1 1 calc R
H12B H 0.2592 0.8434 0.8039 0.061 Uiso 1 1 calc R
C13 C 0.32274(10) 0.9468(4) 0.8141(2) 0.0417(7) Uani 1 1 d .
C14 C 0.33169(11) 1.1284(4) 0.8820(2) 0.0446(7) Uani 1 1 d .
C15 C 0.35565(14) 1.2667(5) 0.8340(2) 0.0591(9) Uani 1 1 d .
H15A H 0.3879 1.2338 0.8526 0.071 Uiso 1 1 calc R
H15B H 0.3531 1.4006 0.8521 0.071 Uiso 1 1 calc R
C16 C 0.32950(16) 1.2350(6) 0.7232(3) 0.0677(11) Uani 1 1 d .
H16A H 0.3085 1.3420 0.6959 0.081 Uiso 1 1 calc R
H16B H 0.3510 1.2275 0.6897 0.081 Uiso 1 1 calc R
C17 C 0.30297(12) 1.0445(5) 0.7116(2) 0.0487(8) Uani 1 1 d .
H17 H 0.2708 1.0778 0.6991 0.058 Uiso 1 1 calc R
C18 C 0.36774(12) 0.8446(5) 0.8233(2) 0.0508(8) Uani 1 1 d .
H18A H 0.3837 0.8060 0.8897 0.076 Uiso 1 1 calc R
H18B H 0.3867 0.9321 0.8037 0.076 Uiso 1 1 calc R
H18C H 0.3610 0.7316 0.7822 0.076 Uiso 1 1 calc R
C19 C 0.31785(13) 1.0060(6) 1.1479(3) 0.0588(9) Uani 1 1 d .
H19A H 0.2876 0.9760 1.1025 0.088 Uiso 1 1 calc R
H19B H 0.3249 1.1396 1.1404 0.088 Uiso 1 1 calc R
H19C H 0.3190 0.9850 1.2131 0.088 Uiso 1 1 calc R
C20 C 0.30363(12) 0.9202(5) 0.6281(2) 0.0499(8) Uani 1 1 d .
C21 C 0.27122(14) 0.7586(6) 0.5900(3) 0.0605(9) Uani 1 1 d .
C22 C 0.32911(13) 0.9259(6) 0.5745(2) 0.0585(9) Uani 1 1 d .
H22 H 0.3528 1.0143 0.5833 0.070 Uiso 1 1 calc R
C23 C 0.31519(13) 0.7720(6) 0.4976(2) 0.0617(10) Uani 1 1 d .
C24 C 0.3538(2) 0.6209(8) 0.5045(3) 0.1017(19) Uani 1 1 d .
H24A H 0.3408 0.5142 0.4598 0.122 Uiso 1 1 calc R
H24B H 0.3773 0.6826 0.4862 0.122 Uiso 1 1 calc R
C28 C 0.47669(18) 0.9125(12) 1.3285(4) 0.115(2) Uani 1 1 d .
H28A H 0.4900 0.8939 1.3977 0.173 Uiso 1 1 calc R
H28B H 0.4843 1.0400 1.3125 0.173 Uiso 1 1 calc R
H28C H 0.4886 0.8165 1.2967 0.173 Uiso 1 1 calc R
C29 C 0.4089(2) 1.0270(8) 1.3583(3) 0.0924(16) Uani 1 1 d .
H29A H 0.4191 0.9778 1.4237 0.139 Uiso 1 1 calc R
H29B H 0.3760 1.0314 1.3317 0.139 Uiso 1 1 calc R
H29C H 0.4210 1.1555 1.3587 0.139 Uiso 1 1 calc R
C30 C 0.28695(13) 1.2280(6) 0.8770(3) 0.0608(9) Uani 1 1 d .
H30A H 0.2697 1.1412 0.9015 0.091 Uiso 1 1 calc R
H30B H 0.2691 1.2609 0.8106 0.091 Uiso 1 1 calc R
H30C H 0.2941 1.3442 0.9158 0.091 Uiso 1 1 calc R
O1 O 0.44047(18) 0.5653(8) 1.3569(4) 0.1431(18) Uani 1 1 d .
O2 O 0.24073(11) 0.7032(5) 0.61705(19) 0.0753(8) Uani 1 1 d .
O3 O 0.27816(10) 0.6751(4) 0.51398(17) 0.0660(7) Uani 1 1 d .
O4 O 0.30073(10) 0.8432(4) 0.40287(16) 0.0689(8) Uani 1 1 d .
H4 H 0.2832 0.9349 0.3972 0.103 Uiso 1 1 calc R
O5 O 0.37248(15) 0.5523(8) 0.5961(3) 0.1213(16) Uani 1 1 d D
H5A H 0.4020(3) 0.538(8) 0.625(3) 0.089(15) Uiso 1 1 d D

loop_
_atom_site_aniso_label
_atom_site_aniso_U_11
_atom_site_aniso_U_22
_atom_site_aniso_U_33
_atom_site_aniso_U_23
_atom_site_aniso_U_13
_atom_site_aniso_U_12
C1 0.089(2) 0.045(2) 0.0473(17) 0.0049(15) 0.0340(17) -0.0001(19)
C2 0.126(4) 0.055(2) 0.059(2) 0.0078(18) 0.048(2) -0.001(2)
C3 0.124(4) 0.074(3) 0.0465(19) 0.014(2) 0.026(2) 0.021(3)
C4 0.083(3) 0.085(3) 0.0454(19) 0.0037(19) 0.0163(18) 0.006(2)
C5 0.070(2) 0.061(2) 0.0415(16) -0.0015(15) 0.0210(15) -0.0031(18)
C6 0.081(3) 0.069(3) 0.0462(18) -0.0097(18) 0.0161(17) -0.021(2)
C7 0.072(2) 0.0428(19) 0.0497(17) -0.0036(15) 0.0219(16) -0.0147(17)
C8 0.0512(17) 0.0362(16) 0.0428(15) 0.0012(13) 0.0184(13) -0.0004(14)
C9 0.0603(18) 0.0377(17) 0.0428(16) -0.0003(13) 0.0241(13) 0.0012(15)
C10 0.0622(19) 0.0401(17) 0.0423(16) -0.0030(14) 0.0237(14) 0.0004(15)
C11 0.065(2) 0.0434(19) 0.0495(18) -0.0036(14) 0.0235(15) -0.0182(16)
C12 0.073(2) 0.0391(18) 0.0424(16) -0.0005(13) 0.0223(15) -0.0077(16)
C13 0.0504(16) 0.0333(15) 0.0389(15) 0.0027(12) 0.0133(12) -0.0004(13)
C14 0.0559(18) 0.0312(16) 0.0453(16) -0.0016(12) 0.0169(14) -0.0050(13)
C15 0.084(2) 0.0371(18) 0.0509(19) 0.0052(14) 0.0183(17) -0.0125(18)
C16 0.103(3) 0.045(2) 0.0489(19) 0.0079(16) 0.0197(19) -0.013(2)
C17 0.0616(19) 0.0416(17) 0.0392(15) 0.0033(13) 0.0141(13) 0.0028(15)
C18 0.0627(19) 0.0479(19) 0.0466(16) 0.0030(14) 0.0257(14) 0.0082(16)
C19 0.069(2) 0.058(2) 0.0585(19) -0.0070(17) 0.0341(17) -0.0003(18)
C20 0.0613(18) 0.0435(19) 0.0410(15) 0.0079(13) 0.0141(14) 0.0002(15)
C21 0.077(2) 0.057(2) 0.0444(18) -0.0022(15) 0.0179(17) -0.0072(19)
C22 0.070(2) 0.062(2) 0.0421(17) 0.0057(15) 0.0194(15) -0.0065(18)
C23 0.074(2) 0.069(2) 0.0436(17) 0.0048(16) 0.0235(16) 0.005(2)
C24 0.158(5) 0.090(4) 0.056(2) 0.020(2) 0.038(3) 0.050(4)
C28 0.088(3) 0.156(6) 0.072(3) 0.029(3) -0.008(2) -0.008(4)
C29 0.141(4) 0.088(3) 0.044(2) -0.009(2) 0.030(2) -0.011(3)
C30 0.067(2) 0.044(2) 0.067(2) -0.0061(16) 0.0194(17) 0.0068(16)
O1 0.140(3) 0.123(4) 0.125(3) 0.054(3) -0.001(3) 0.033(3)
O2 0.0898(18) 0.082(2) 0.0620(15) -0.0203(14) 0.0367(14) -0.0258(17)
O3 0.0896(18) 0.0639(17) 0.0465(13) -0.0118(12) 0.0273(12) -0.0107(15)
O4 0.0898(19) 0.074(2) 0.0430(13) 0.0091(12) 0.0247(12) 0.0177(16)
O5 0.107(3) 0.152(4) 0.110(3) 0.057(3) 0.045(2) 0.055(3)

loop_
_atom_type_symbol
_atom_type_description
_atom_type_scat_dispersion_real
_atom_type_scat_dispersion_imag
_atom_type_scat_source
C C 0.0033 0.0016 'International Tables Vol C Tables 4.2.6.8 and 6.1.1.4'
H H 0.0000 0.0000 'International Tables Vol C Tables 4.2.6.8 and 6.1.1.4'
O O 0.0106 0.0060 'International Tables Vol C Tables 4.2.6.8 and 6.1.1.4'

loop_
_geom_angle_atom_site_label_1
_geom_angle_atom_site_label_2
_geom_angle_atom_site_label_3
_geom_angle
C2 C1 C10 113.1(3)
C2 C1 H1A 109.0
C10 C1 H1A 109.0
C2 C1 H1B 109.0
C10 C1 H1B 109.0
H1A C1 H1B 107.8
C3 C2 C1 109.7(3)
C3 C2 H2A 109.7
C1 C2 H2A 109.7
C3 C2 H2B 109.7
C1 C2 H2B 109.7
H2A C2 H2B 108.2
O1 C3 C2 119.1(5)
O1 C3 C4 123.9(5)
C2 C3 C4 117.0(4)
C28 C4 C3 110.5(5)
C28 C4 C29 108.3(5)
C3 C4 C29 106.9(4)
C28 C4 C5 110.3(4)
C3 C4 C5 107.0(3)
C29 C4 C5 113.8(4)
C6 C5 C10 111.1(3)
C6 C5 C4 111.9(3)
C10 C5 C4 119.3(3)
C6 C5 H5 104.3
C10 C5 H5 104.3
C4 C5 H5 104.3
C7 C6 C5 112.5(3)
C7 C6 H6A 109.1
C5 C6 H6A 109.1
C7 C6 H6B 109.1
C5 C6 H6B 109.1
H6A C6 H6B 107.8
C8 C7 C6 124.8(3)
C8 C7 H7 117.6
C6 C7 H7 117.6
C7 C8 C14 123.0(3)
C7 C8 C9 120.8(3)
C14 C8 C9 116.2(3)
C11 C9 C8 112.7(3)
C11 C9 C10 116.2(3)
C8 C9 C10 110.3(3)
C11 C9 H9 105.6
C8 C9 H9 105.6
C10 C9 H9 105.6
C5 C10 C1 109.8(3)
C5 C10 C19 113.5(3)
C1 C10 C19 108.0(3)
C5 C10 C9 107.5(3)
C1 C10 C9 107.6(3)
C19 C10 C9 110.3(3)
C9 C11 C12 115.7(3)
C9 C11 H11A 108.4
C12 C11 H11A 108.4
C9 C11 H11B 108.4
C12 C11 H11B 108.4
H11A C11 H11B 107.4
C13 C12 C11 113.5(3)
C13 C12 H12A 108.9
C11 C12 H12A 108.9
C13 C12 H12B 108.9
C11 C12 H12B 108.9
H12A C12 H12B 107.7
C12 C13 C18 110.2(3)
C12 C13 C14 109.4(2)
C18 C13 C14 111.5(3)
C12 C13 C17 116.4(3)
C18 C13 C17 108.0(2)
C14 C13 C17 101.1(2)
C8 C14 C30 107.9(3)
C8 C14 C15 117.6(3)
C30 C14 C15 107.0(3)
C8 C14 C13 110.3(2)
C30 C14 C13 112.3(3)
C15 C14 C13 101.7(2)
C14 C15 C16 103.9(3)
C14 C15 H15A 111.0
C16 C15 H15A 111.0
C14 C15 H15B 111.0
C16 C15 H15B 111.0
H15A C15 H15B 109.0
C17 C16 C15 107.1(3)
C17 C16 H16A 110.3
C15 C16 H16A 110.3
C17 C16 H16B 110.3
C15 C16 H16B 110.3
H16A C16 H16B 108.6
C20 C17 C16 114.1(3)
C20 C17 C13 115.4(3)
C16 C17 C13 104.7(3)
C20 C17 H17 107.4
C16 C17 H17 107.4
C13 C17 H17 107.4
C13 C18 H18A 109.5
C13 C18 H18B 109.5
H18A C18 H18B 109.5
C13 C18 H18C 109.5
H18A C18 H18C 109.5
H18B C18 H18C 109.5
C10 C19 H19A 109.5
C10 C19 H19B 109.5
H19A C19 H19B 109.5
C10 C19 H19C 109.5
H19A C19 H19C 109.5
H19B C19 H19C 109.5
C22 C20 C21 106.1(3)
C22 C20 C17 132.0(3)
C21 C20 C17 121.9(3)
O2 C21 O3 121.5(4)
O2 C21 C20 128.5(4)
O3 C21 C20 110.0(3)
C20 C22 C23 111.3(3)
C20 C22 H22 124.3
C23 C22 H22 124.3
O4 C23 O3 110.3(3)
O4 C23 C22 114.2(3)
O3 C23 C22 103.4(3)
O4 C23 C24 104.9(3)
O3 C23 C24 109.4(4)
C22 C23 C24 114.6(3)
O5 C24 C23 109.8(4)
O5 C24 H24A 109.7
C23 C24 H24A 109.7
O5 C24 H24B 109.7
C23 C24 H24B 109.7
H24A C24 H24B 108.2
C4 C28 H28A 109.5
C4 C28 H28B 109.5
H28A C28 H28B 109.5
C4 C28 H28C 109.5
H28A C28 H28C 109.5
H28B C28 H28C 109.5
C4 C29 H29A 109.5
C4 C29 H29B 109.5
H29A C29 H29B 109.5
C4 C29 H29C 109.5
H29A C29 H29C 109.5
H29B C29 H29C 109.5
C14 C30 H30A 109.5
C14 C30 H30B 109.5
H30A C30 H30B 109.5
C14 C30 H30C 109.5
H30A C30 H30C 109.5
H30B C30 H30C 109.5
C21 O3 C23 109.2(3)
C23 O4 H4 109.5
H5A O5 C24 122(3)
H5A O5 H5A 0(9)
C24 O5 H5A 122(3)

loop_
_geom_bond_atom_site_label_1
_geom_bond_atom_site_label_2
_geom_bond_distance
C1 C2 1.528(5)
C1 C10 1.542(5)
C1 H1A 0.9700
C1 H1B 0.9700
C2 C3 1.507(7)
C2 H2A 0.9700
C2 H2B 0.9700
C3 O1 1.201(6)
C3 C4 1.520(7)
C4 C28 1.479(7)
C4 C29 1.539(7)
C4 C5 1.578(5)
C5 C6 1.522(6)
C5 C10 1.529(5)
C5 H5 0.9800
C6 C7 1.512(5)
C6 H6A 0.9700
C6 H6B 0.9700
C7 C8 1.331(5)
C7 H7 0.9300
C8 C14 1.512(4)
C8 C9 1.535(4)
C9 C11 1.510(5)
C9 C10 1.551(4)
C9 H9 0.9800
C10 C19 1.558(5)
C11 C12 1.562(4)
C11 H11A 0.9700
C11 H11B 0.9700
C12 C13 1.535(4)
C12 H12A 0.9700
C12 H12B 0.9700
C13 C18 1.534(5)
C13 C14 1.561(4)
C13 C17 1.561(4)
C14 C30 1.535(5)
C14 C15 1.534(5)
C15 C16 1.553(5)
C15 H15A 0.9700
C15 H15B 0.9700
C16 C17 1.526(5)
C16 H16A 0.9700
C16 H16B 0.9700
C17 C20 1.506(5)
C17 H17 0.9800
C18 H18A 0.9600
C18 H18B 0.9600
C18 H18C 0.9600
C19 H19A 0.9600
C19 H19B 0.9600
C19 H19C 0.9600
C20 C22 1.312(5)
C20 C21 1.470(5)
C21 O2 1.221(5)
C21 O3 1.346(5)
C22 C23 1.495(5)
C22 H22 0.9300
C23 O4 1.392(4)
C23 O3 1.430(5)
C23 C24 1.567(6)
C24 O5 1.346(6)
C24 H24A 0.9700
C24 H24B 0.9700
C28 H28A 0.9600
C28 H28B 0.9600
C28 H28C 0.9600
C29 H29A 0.9600
C29 H29B 0.9600
C29 H29C 0.9600
C30 H30A 0.9600
C30 H30B 0.9600
C30 H30C 0.9600
O4 H4 0.8200
O5 H5A 0.870(5)
O5 H5A 0.870(5)

loop_
_geom_torsion_atom_site_label_1
_geom_torsion_atom_site_label_2
_geom_torsion_atom_site_label_3
_geom_torsion_atom_site_label_4
_geom_torsion
C10 C1 C2 C3 -56.7(5)
C1 C2 C3 O1 -120.3(5)
C1 C2 C3 C4 58.2(5)
O1 C3 C4 C28 8.6(7)
C2 C3 C4 C28 -169.8(4)
O1 C3 C4 C29 -109.0(6)
C2 C3 C4 C29 72.7(4)
O1 C3 C4 C5 128.7(6)
C2 C3 C4 C5 -49.6(5)
C28 C4 C5 C6 -63.4(5)
C3 C4 C5 C6 176.4(4)
C29 C4 C5 C6 58.6(5)
C28 C4 C5 C10 164.5(5)
C3 C4 C5 C10 44.3(5)
C29 C4 C5 C10 -73.6(5)
C10 C5 C6 C7 -41.0(4)
C4 C5 C6 C7 -177.1(3)
C5 C6 C7 C8 9.5(6)
C6 C7 C8 C14 174.4(3)
C6 C7 C8 C9 -2.0(6)
C7 C8 C9 C11 157.2(3)
C14 C8 C9 C11 -19.4(4)
C7 C8 C9 C10 25.6(4)
C14 C8 C9 C10 -151.1(3)
C6 C5 C10 C1 -178.6(3)
C4 C5 C10 C1 -46.1(4)
C6 C5 C10 C19 -57.6(4)
C4 C5 C10 C19 74.8(4)
C6 C5 C10 C9 64.6(4)
C4 C5 C10 C9 -162.9(3)
C2 C1 C10 C5 50.7(4)
C2 C1 C10 C19 -73.5(4)
C2 C1 C10 C9 167.5(3)
C11 C9 C10 C5 175.0(3)
C8 C9 C10 C5 -55.3(3)
C11 C9 C10 C1 56.7(4)
C8 C9 C10 C1 -173.5(3)
C11 C9 C10 C19 -60.8(4)
C8 C9 C10 C19 69.0(3)
C8 C9 C11 C12 49.0(4)
C10 C9 C11 C12 177.6(3)
C9 C11 C12 C13 -19.7(4)
C11 C12 C13 C18 87.0(3)
C11 C12 C13 C14 -35.9(4)
C11 C12 C13 C17 -149.7(3)
C7 C8 C14 C30 -89.7(4)
C9 C8 C14 C30 86.9(3)
C7 C8 C14 C15 31.4(5)
C9 C8 C14 C15 -152.1(3)
C7 C8 C14 C13 147.3(3)
C9 C8 C14 C13 -36.1(3)
C12 C13 C14 C8 64.9(3)
C18 C13 C14 C8 -57.2(3)
C17 C13 C14 C8 -171.7(2)
C12 C13 C14 C30 -55.5(3)
C18 C13 C14 C30 -177.6(3)
C17 C13 C14 C30 67.8(3)
C12 C13 C14 C15 -169.5(3)
C18 C13 C14 C15 68.3(3)
C17 C13 C14 C15 -46.2(3)
C8 C14 C15 C16 159.5(3)
C30 C14 C15 C16 -78.9(4)
C13 C14 C15 C16 39.0(3)
C14 C15 C16 C17 -16.8(4)
C15 C16 C17 C20 -139.3(3)
C15 C16 C17 C13 -12.1(4)
C12 C13 C17 C20 -79.5(4)
C18 C13 C17 C20 45.0(4)
C14 C13 C17 C20 162.2(3)
C12 C13 C17 C16 154.1(3)
C18 C13 C17 C16 -81.3(3)
C14 C13 C17 C16 35.8(3)
C16 C17 C20 C22 14.5(6)
C13 C17 C20 C22 -107.0(4)
C16 C17 C20 C21 -164.3(3)
C13 C17 C20 C21 74.3(4)
C22 C20 C21 O2 -178.7(4)
C17 C20 C21 O2 0.4(6)
C22 C20 C21 O3 -0.8(4)
C17 C20 C21 O3 178.2(3)
C21 C20 C22 C23 0.6(4)
C17 C20 C22 C23 -178.3(3)
C20 C22 C23 O4 119.7(3)
C20 C22 C23 O3 -0.2(4)
C20 C22 C23 C24 -119.2(4)
O4 C23 C24 O5 175.8(5)
O3 C23 C24 O5 -65.8(6)
C22 C23 C24 O5 49.7(6)
O2 C21 O3 C23 178.7(4)
C20 C21 O3 C23 0.7(4)
O4 C23 O3 C21 -122.9(3)
C22 C23 O3 C21 -0.3(4)
C24 C23 O3 C21 122.2(3)
C23 C24 O5 H5A -137(5)

loop_
_platon_squeeze_void_nr
_platon_squeeze_void_average_x
_platon_squeeze_void_average_y
_platon_squeeze_void_average_z
_platon_squeeze_void_volume
_platon_squeeze_void_count_electrons
_platon_squeeze_void_content
1 0.000 -0.053 0.000 355 48 ' '
2 0.500 0.036 0.874 355 48 ' '
